data_1561361
loop_
_publ_author_name
'Iyer, Abishek K.'
'Yin, Wenlong'
'Rudyk, Brent W.'
'Lin, Xinsong'
'Nilges, Tom'
'Mar, Arthur'

_publ_section_title
;
 Metal ion displacements in noncentrosymmetric chalcogenides La3Ga1.67S7,
 La3Ag0.6GaCh7 (Ch=S, Se), and La3MGaSe7 (M=Zn, Cd)
;
_journal_name_full 'Journal of Solid State Chemistry'
_journal_page_first 221
_journal_page_last 231
_journal_paper_doi 10.1016/j.jssc.2016.08.031
_journal_volume 243
_journal_year 2016
_chemical_absolute_configuration ad
_chemical_formula_structural 'La3 Ag0.60 Ga S7'
_chemical_formula_sum 'Ag0.6 Ga La3 S7'
_chemical_formula_weight 775.59
_chemical_name_common 'lanthanum silver gallium sulphide (3/0.6/1/7)'
_chemical_name_systematic 'lanthanum silver gallium sulphide (3/0.6/1/7)'
_space_group_crystal_system hexagonal
_space_group_IT_number 173
_space_group_name_Hall 'P 6c'
_space_group_name_H-M_alt 'P 63'
_atom_sites_solution_hydrogens .
_audit_creation_method SHELXL-2014/7
_cell_angle_alpha 90
_cell_angle_beta 90
_cell_angle_gamma 120
_cell_formula_units_Z 2
_cell_length_a 10.2290(8)
_cell_length_b 10.2290(8)
_cell_length_c 6.0529(5)
_cell_measurement_reflns_used 8817
_cell_measurement_temperature 296(2)
_cell_measurement_theta_max 32.62
_cell_measurement_theta_min 2.30
_cell_volume 548.48(8)
_computing_cell_refinement 'Bruker SAINT 8.34A (Bruker, 2013)'
_computing_data_collection 'Bruker APEX 2 (Bruker, 2008)'
_computing_data_reduction 'Bruker SAINT 8.34A'
_computing_molecular_graphics 'ATOMS 5.1 (Dowty, 1999)'
_computing_publication_material 'SHELXL-2014/7 (Sheldrick, 2014)'
_computing_structure_refinement 'SHELXL-2014/7 (Sheldrick, 2014)'
_computing_structure_solution 'SHELXS-97 (Sheldrick, 2008)'
_diffrn_ambient_temperature 296(2)
_diffrn_measured_fraction_theta_full 1.000
_diffrn_measured_fraction_theta_max 0.997
_diffrn_measurement_device_type 'Bruker PLATFORM/SMART APEX II CCD'
_diffrn_measurement_method '\w and \f scans'
_diffrn_radiation_type MoK\a
_diffrn_radiation_wavelength 0.71073
_diffrn_reflns_av_R_equivalents 0.0246
_diffrn_reflns_av_unetI/netI 0.0163
_diffrn_reflns_Laue_measured_fraction_full 1.000
_diffrn_reflns_Laue_measured_fraction_max 0.997
_diffrn_reflns_limit_h_max 15
_diffrn_reflns_limit_h_min -15
_diffrn_reflns_limit_k_max 15
_diffrn_reflns_limit_k_min -15
_diffrn_reflns_limit_l_max 9
_diffrn_reflns_limit_l_min -9
_diffrn_reflns_number 7971
_diffrn_reflns_point_group_measured_fraction_full 1.000
_diffrn_reflns_point_group_measured_fraction_max 0.998
_diffrn_reflns_theta_full 25.242
_diffrn_reflns_theta_max 32.962
_diffrn_reflns_theta_min 2.299
_diffrn_source 'fine-focus sealed tube'
_exptl_absorpt_coefficient_mu 16.183
_exptl_absorpt_correction_T_max 0.444
_exptl_absorpt_correction_T_min 0.306
_exptl_absorpt_correction_type numerical
_exptl_absorpt_process_details 'SHELXL-2014/7 (Sheldrick, 2014)'
_exptl_crystal_colour yellow
_exptl_crystal_density_diffrn 4.696
_exptl_crystal_description irregular
_exptl_crystal_F_000 684
_exptl_crystal_size_max 0.117
_exptl_crystal_size_mid 0.088
_exptl_crystal_size_min 0.079
_refine_diff_density_max 1.310
_refine_diff_density_min -1.475
_refine_diff_density_rms 0.165
_refine_ls_abs_structure_details
;
 Refined as an inversion twin.
;
_refine_ls_abs_structure_Flack 0.01(2)
_refine_ls_extinction_coef 0.0118(5)
_refine_ls_extinction_expression Fc^*^=kFc[1+0.001xFc^2^\l^3^/sin(2\q)]^-1/4^
_refine_ls_extinction_method 'SHELXL-2014/7 (Sheldrick 2014'
_refine_ls_goodness_of_fit_ref 1.093
_refine_ls_hydrogen_treatment undef
_refine_ls_matrix_type full
_refine_ls_number_parameters 41
_refine_ls_number_reflns 1380
_refine_ls_number_restraints 1
_refine_ls_restrained_S_all 1.092
_refine_ls_R_factor_all 0.0184
_refine_ls_R_factor_gt 0.0175
_refine_ls_shift/su_max 0.000
_refine_ls_shift/su_mean 0.000
_refine_ls_structure_factor_coef Fsqd
_refine_ls_weighting_details 'w=1/[\s^2^(Fo^2^)+(0.0157P)^2^+1.3410P] where P=(Fo^2^+2Fc^2^)/3'
_refine_ls_weighting_scheme calc
_refine_ls_wR_factor_gt 0.0391
_refine_ls_wR_factor_ref 0.0397
_reflns_Friedel_coverage 0.851
_reflns_Friedel_fraction_full 1.000
_reflns_Friedel_fraction_max 0.998
_reflns_number_gt 1332
_reflns_number_total 1380
_reflns_threshold_expression 'I > 2\s(I)'
_cod_data_source_file mmc8.cif
_cod_data_source_block 2
_cod_original_cell_volume 548.48(10)
_cod_original_formula_sum 'Ag0.60 Ga La3 S7'
_cod_database_code 1561361
_shelx_shelxl_version_number 2014/7
_shelx_space_group_comment
;
The symmetry employed for this shelxl refinement is uniquely defined
by the following loop, which should always be used as a source of
symmetry information in preference to the above space-group names.
They are only intended as comments.
;
_shelx_estimated_absorpt_t_min 0.253
_shelx_estimated_absorpt_t_max 0.361

loop_
_space_group_symop_operation_xyz
'x, y, z'
'-y, x-y, z'
'-x+y, -x, z'
'-x, -y, z+1/2'
'y, -x+y, z+1/2'
'x-y, x, z+1/2'

loop_
_atom_site_label
_atom_site_type_symbol
_atom_site_fract_x
_atom_site_fract_y
_atom_site_fract_z
_atom_site_U_iso_or_equiv
_atom_site_adp_type
_atom_site_occupancy
_atom_site_site_symmetry_order
_atom_site_calc_flag
_atom_site_refinement_flags_posn
_atom_site_refinement_flags_adp
_atom_site_refinement_flags_occupancy
_atom_site_disorder_assembly
_atom_site_disorder_group
La La 0.13954(3) 0.37475(3) 0.42019(8) 0.01473(8) Uani 1 1 d . . . . .
AgA Ag 0.0000 0.0000 0.0000(9) 0.0613(15) Uani 0.363(3) 3 d S T P . .
AgB Ag 0.0000 0.0000 0.2096(14) 0.0613(15) Uani 0.237(3) 3 d S T P . .
Ga Ga 0.3333 0.6667 0.83956(15) 0.01163(17) Uani 1 3 d S T P . .
S1 S 0.24398(19) 0.15171(16) 0.4509(3) 0.0296(4) Uani 1 1 d . . . . .
S2 S 0.51835(14) 0.09900(14) 0.1914(2) 0.0134(2) Uani 1 1 d . . . . .
S3 S 0.3333 0.6667 0.2085(3) 0.0117(3) Uani 1 3 d S T P . .

loop_
_atom_site_aniso_label
_atom_site_aniso_U_11
_atom_site_aniso_U_22
_atom_site_aniso_U_33
_atom_site_aniso_U_23
_atom_site_aniso_U_13
_atom_site_aniso_U_12
La 0.01234(11) 0.00956(11) 0.02240(13) -0.00166(13) -0.00299(13) 0.00555(8)
AgA 0.0174(4) 0.0174(4) 0.149(4) 0.000 0.000 0.00870(19)
AgB 0.0174(4) 0.0174(4) 0.149(4) 0.000 0.000 0.00870(19)
Ga 0.0132(2) 0.0132(2) 0.0086(3) 0.000 0.000 0.00658(12)
S1 0.0383(8) 0.0233(6) 0.0381(10) -0.0141(6) -0.0148(7) 0.0238(6)
S2 0.0128(5) 0.0114(5) 0.0118(5) 0.0010(4) 0.0012(4) 0.0030(4)
S3 0.0142(5) 0.0142(5) 0.0067(8) 0.000 0.000 0.0071(3)

loop_
_atom_type_symbol
_atom_type_description
_atom_type_scat_dispersion_real
_atom_type_scat_dispersion_imag
_atom_type_scat_source
S S 0.1246 0.1234 'International Tables Vol C Tables 4.2.6.8 and 6.1.1.4'
Ga Ga 0.2307 1.6083 'International Tables Vol C Tables 4.2.6.8 and 6.1.1.4'
Ag Ag -0.8971 1.1015 'International Tables Vol C Tables 4.2.6.8 and 6.1.1.4'
La La -0.2871 2.4523 'International Tables Vol C Tables 4.2.6.8 and 6.1.1.4'

loop_
_geom_angle_atom_site_label_1
_geom_angle_atom_site_label_2
_geom_angle_atom_site_label_3
_geom_angle
_geom_angle_site_symmetry_1
_geom_angle_site_symmetry_3
S2 La S3 76.91(4) 5_565 .
S2 La S1 103.80(4) 5_565 2
S3 La S1 150.06(5) . 2
S2 La S1 140.38(4) 5_565 .
S3 La S1 119.40(4) . .
S1 La S1 79.52(7) 2 .
S2 La S2 77.14(5) 5_565 6
S3 La S2 75.17(4) . 6
S1 La S2 134.62(5) 2 6
S1 La S2 73.60(4) . 6
S2 La S2 74.18(2) 5_565 2
S3 La S2 80.33(3) . 2
S1 La S2 71.38(4) 2 2
S1 La S2 140.35(4) . 2
S2 La S2 145.71(3) 6 2
S2 La S1 143.32(4) 5_565 6_554
S3 La S1 85.32(5) . 6_554
S1 La S1 76.66(4) 2 6_554
S1 La S1 76.25(4) . 6_554
S2 La S1 128.94(4) 6 6_554
S2 La S1 71.34(4) 2 6_554
S2 La AgA 128.09(8) 5_565 4
S3 La AgA 154.60(7) . 4
S1 La AgA 39.93(3) 2 4
S1 La AgA 39.84(3) . 4
S2 La AgA 103.71(6) 6 4
S2 La AgA 108.64(5) 2 4
S1 La AgA 75.75(10) 6_554 4
S2 La AgB 149.74(8) 5_565 .
S3 La AgB 129.71(13) . .
S1 La AgB 46.11(7) 2 .
S1 La AgB 46.01(7) . .
S2 La AgB 119.62(7) 6 .
S2 La AgB 94.49(7) 2 .
S1 La AgB 46.76(13) 6_554 .
AgA La AgB 28.99(15) 4 .
S2 La AgB 111.10(11) 5_565 4
S3 La AgB 162.889(10) . 4
S1 La AgB 44.93(6) 2 4
S1 La AgB 44.87(6) . 4
S2 La AgB 91.56(8) 6 4
S2 La AgB 116.07(5) 2 4
S1 La AgB 95.13(12) 6_554 4
AgA La AgB 19.38(14) 4 4
AgB La AgB 48.366(14) . 4
AgB AgA AgB 180.0 . 4_554
AgB AgA S1 97.75(15) . 4_554
AgB AgA S1 82.25(15) 4_554 4_554
AgB AgA S1 97.75(15) . 6_554
AgB AgA S1 82.25(15) 4_554 6_554
S1 AgA S1 118.21(7) 4_554 6_554
AgB AgA S1 97.75(15) . 5_554
AgB AgA S1 82.25(15) 4_554 5_554
S1 AgA S1 118.21(7) 4_554 5_554
S1 AgA S1 118.21(7) 6_554 5_554
AgB AgA AgA 180.0 . 4_554
AgB AgA AgA 0.000(1) 4_554 4_554
S1 AgA AgA 82.25(15) 4_554 4_554
S1 AgA AgA 82.25(15) 6_554 4_554
S1 AgA AgA 82.25(15) 5_554 4_554
AgB AgA AgA 0.000(1) . 4
AgB AgA AgA 180.0 4_554 4
S1 AgA AgA 97.75(15) 4_554 4
S1 AgA AgA 97.75(15) 6_554 4
S1 AgA AgA 97.75(15) 5_554 4
AgA AgA AgA 180.0 4_554 4
AgB AgA La 98.19(9) . 4_554
AgB AgA La 81.81(9) 4_554 4_554
S1 AgA La 59.74(4) 4_554 4_554
S1 AgA La 164.1(2) 6_554 4_554
S1 AgA La 58.99(4) 5_554 4_554
AgA AgA La 81.81(9) 4_554 4_554
AgA AgA La 98.19(9) 4 4_554
AgB AgA La 98.19(9) . 5_554
AgB AgA La 81.81(9) 4_554 5_554
S1 AgA La 164.1(2) 4_554 5_554
S1 AgA La 58.99(4) 6_554 5_554
S1 AgA La 59.74(4) 5_554 5_554
AgA AgA La 81.81(9) 4_554 5_554
AgA AgA La 98.19(9) 4 5_554
La AgA La 118.00(5) 4_554 5_554
AgB AgA La 98.19(9) . 6_554
AgB AgA La 81.81(9) 4_554 6_554
S1 AgA La 58.99(4) 4_554 6_554
S1 AgA La 59.74(4) 6_554 6_554
S1 AgA La 164.1(2) 5_554 6_554
AgA AgA La 81.81(9) 4_554 6_554
AgA AgA La 98.19(9) 4 6_554
La AgA La 118.00(5) 4_554 6_554
La AgA La 118.00(5) 5_554 6_554
AgA AgB AgA 180.0 . 4
AgA AgB S1 123.79(16) . .
AgA AgB S1 56.21(16) 4 .
AgA AgB S1 123.79(16) . 3
AgA AgB S1 56.21(16) 4 3
S1 AgB S1 92.1(2) . 3
AgA AgB S1 123.79(16) . 2
AgA AgB S1 56.21(16) 4 2
S1 AgB S1 92.1(2) . 2
S1 AgB S1 92.1(2) 3 2
AgA AgB S1 54.34(15) . 4_554
AgA AgB S1 125.66(15) 4 4_554
S1 AgB S1 178.1(3) . 4_554
S1 AgB S1 89.23(3) 3 4_554
S1 AgB S1 89.23(3) 2 4_554
AgA AgB S1 54.34(15) . 6_554
AgA AgB S1 125.66(15) 4 6_554
S1 AgB S1 89.23(3) . 6_554
S1 AgB S1 178.1(3) 3 6_554
S1 AgB S1 89.23(3) 2 6_554
S1 AgB S1 89.4(2) 4_554 6_554
AgA AgB S1 54.34(15) . 5_554
AgA AgB S1 125.66(15) 4 5_554
S1 AgB S1 89.23(3) . 5_554
S1 AgB S1 89.23(3) 3 5_554
S1 AgB S1 178.1(3) 2 5_554
S1 AgB S1 89.4(2) 4_554 5_554
S1 AgB S1 89.4(2) 6_554 5_554
AgA AgB AgB 180.0 . 4
AgA AgB AgB 0.000(1) 4 4
S1 AgB AgB 56.21(16) . 4
S1 AgB AgB 56.21(16) 3 4
S1 AgB AgB 56.21(16) 2 4
S1 AgB AgB 125.66(15) 4_554 4
S1 AgB AgB 125.66(15) 6_554 4
S1 AgB AgB 125.66(15) 5_554 4
AgA AgB AgB 0.0 . 4_554
AgA AgB AgB 180.0 4 4_554
S1 AgB AgB 123.79(16) . 4_554
S1 AgB AgB 123.79(16) 3 4_554
S1 AgB AgB 123.79(16) 2 4_554
S1 AgB AgB 54.34(15) 4_554 4_554
S1 AgB AgB 54.34(15) 6_554 4_554
S1 AgB AgB 54.34(15) 5_554 4_554
AgB AgB AgB 180.0 4 4_554
AgA AgB La 110.80(13) . 2
AgA AgB La 69.20(13) 4 2
S1 AgB La 125.4(3) . 2
S1 AgB La 53.82(7) 3 2
S1 AgB La 54.45(7) 2 2
S1 AgB La 56.45(4) 4_554 2
S1 AgB La 126.23(7) 6_554 2
S1 AgB La 125.62(7) 5_554 2
AgB AgB La 69.20(13) 4 2
AgB AgB La 110.80(13) 4_554 2
AgA AgB La 110.80(13) . 3
AgA AgB La 69.20(13) 4 3
S1 AgB La 53.82(7) . 3
S1 AgB La 54.45(7) 3 3
S1 AgB La 125.4(3) 2 3
S1 AgB La 126.23(7) 4_554 3
S1 AgB La 125.62(7) 6_554 3
S1 AgB La 56.45(4) 5_554 3
AgB AgB La 69.20(13) 4 3
AgB AgB La 110.80(13) 4_554 3
La AgB La 108.11(14) 2 3
S3 Ga S2 113.12(4) 1_556 6
S3 Ga S2 113.12(4) 1_556 4_665
S2 Ga S2 105.59(4) 6 4_665
S3 Ga S2 113.12(4) 1_556 5_565
S2 Ga S2 105.59(4) 6 5_565
S2 Ga S2 105.58(4) 4_665 5_565
AgA S1 AgB 41.5(2) 4 .
AgA S1 AgB 27.91(19) 4 4
AgB S1 AgB 69.45(4) . 4
AgA S1 La 81.08(5) 4 3
AgB S1 La 80.07(4) . 3
AgB S1 La 84.42(5) 4 3
AgA S1 La 80.42(5) 4 .
AgB S1 La 79.54(4) . .
AgB S1 La 83.87(5) 4 .
La S1 La 159.02(6) 3 .
AgA S1 La 104.69(16) 4 5
AgB S1 La 146.23(17) . 5
AgB S1 La 76.78(16) 4 5
La S1 La 97.39(5) 3 5
La S1 La 96.79(4) . 5
Ga S2 La 89.91(4) 4_664 6_654
Ga S2 La 87.11(4) 4_664 5_554
La S2 La 102.79(4) 6_654 5_554
Ga S2 La 122.09(5) 4_664 3
La S2 La 142.85(5) 6_654 3
La S2 La 97.61(4) 5_554 3
Ga S3 La 115.96(3) 1_554 .
Ga S3 La 115.96(3) 1_554 3_565
La S3 La 102.27(4) . 3_565
Ga S3 La 115.96(3) 1_554 2_665
La S3 La 102.27(4) . 2_665
La S3 La 102.27(4) 3_565 2_665

loop_
_geom_bond_atom_site_label_1
_geom_bond_atom_site_label_2
_geom_bond_distance
_geom_bond_site_symmetry_2
La S2 2.8595(13) 5_565
La S3 2.9272(9) .
La S1 2.9413(13) 2
La S1 2.9696(14) .
La S2 2.9732(13) 6
La S2 3.0320(13) 2
La S1 3.0730(17) 6_554
La AgA 3.3902(9) 4
La AgB 3.589(3) .
La AgB 3.785(4) 4
AgA AgB 1.269(9) .
AgA AgB 1.757(9) 4_554
AgA S1 2.2027(19) 4_554
AgA S1 2.2027(19) 6_554
AgA S1 2.2027(19) 5_554
AgA AgA 3.0264(3) 4_554
AgA AgA 3.0264(3) 4
AgA La 3.3902(9) 4_554
AgA La 3.3902(9) 5_554
AgA La 3.3902(9) 6_554
AgB AgA 1.757(9) 4
AgB S1 2.626(5) .
AgB S1 2.626(5) 3
AgB S1 2.626(5) 2
AgB S1 2.686(5) 4_554
AgB S1 2.686(5) 6_554
AgB S1 2.686(5) 5_554
AgB AgB 3.0265(2) 4
AgB AgB 3.0264(2) 4_554
AgB La 3.589(3) 2
AgB La 3.589(3) 3
Ga S3 2.233(2) 1_556
Ga S2 2.2836(13) 6
Ga S2 2.2836(13) 4_665
Ga S2 2.2836(13) 5_565
S1 AgA 2.2027(19) 4
S1 AgB 2.686(5) 4
S1 La 2.9412(13) 3
S1 La 3.0730(17) 5
S2 Ga 2.2836(13) 4_664
S2 La 2.8594(13) 6_654
S2 La 2.9732(13) 5_554
S2 La 3.0320(13) 3
S3 Ga 2.233(2) 1_554
S3 La 2.9272(9) 3_565
S3 La 2.9272(9) 2_665
